data_2239375
loop_
_publ_author_name
'Kavitha, Channappa N.'
'Kaur, Manpreet'
'Anderson, Brian J.'
'Jasinski, Jerry P.'
'Yathirajan, H. S.'

_publ_section_title
;
 1-Piperonylpiperazinium 4-chlorobenzoate
;
_journal_coeditor_code LH5687
_journal_issue 3
_journal_name_full 'Acta Crystallographica Section E'
_journal_page_first o283
_journal_page_last o284
_journal_paper_doi 10.1107/S1600536814002037
_journal_volume 70
_journal_year 2014
_chemical_formula_iupac 'C12 H17 N2 O2 +, C7 H4 Cl O2 -'
_chemical_formula_moiety 'C12 H17 N2 O2 +, C7 H4 Cl O2 -'
_chemical_formula_sum 'C19 H21 Cl N2 O4'
_chemical_formula_weight 376.83
_chemical_name_common
;
1-Piperonylpiperazinium p-chlorobenzoate
;
_chemical_name_systematic
;
1-[(1,3-Benzodioxol-5-yl)methyl]piperazin-1-ium 4-chlorobenzoate
;
_space_group_crystal_system monoclinic
_space_group_IT_number 14
_space_group_name_Hall '-P 2ybc'
_space_group_name_H-M_alt 'P 1 21/c 1'
_symmetry_space_group_name_Hall '-P 2ybc'
_symmetry_space_group_name_H-M 'P 1 21/c 1'
_atom_sites_solution_hydrogens mixed
_atom_sites_solution_primary direct
_audit_creation_method
;
  Olex2 1.2
  (compiled Apr 23 2013 17:54:37, GUI svn.r4466)
;
_cell_angle_alpha 90
_cell_angle_beta 90.923(3)
_cell_angle_gamma 90
_cell_formula_units_Z 4
_cell_length_a 16.9967(6)
_cell_length_b 8.5990(3)
_cell_length_c 12.4150(5)
_cell_measurement_reflns_used 5056
_cell_measurement_temperature 173(2)
_cell_measurement_theta_max 32.7449
_cell_measurement_theta_min 3.1048
_cell_volume 1814.27(12)
_computing_cell_refinement 'CrysAlis PRO (Agilent, 2012)'
_computing_data_collection 'CrysAlis PRO (Agilent, 2012)'
_computing_data_reduction 'CrysAlis RED (Agilent, 2012)'
_computing_molecular_graphics 'XP in SHELXTL (Sheldrick, 2008) in OLEX2 (Dolomanov <i>et al.</i>, 2009)'
_computing_publication_material 'OLEX2 (Dolomanov <i>et al.</i>, 2009)'
_computing_structure_refinement 'SHELXL-2012 (Sheldrick, 2008)'
_computing_structure_solution 'SUPERFLIP (Palatinus & Chapuis, 2007)'
_diffrn_ambient_temperature 173(2)
_diffrn_detector_area_resol_mean 16.0416
_diffrn_measured_fraction_theta_full 0.998
_diffrn_measured_fraction_theta_max 0.936
_diffrn_measurement_device_type 'Agilent Gemini EOS'
_diffrn_measurement_method '\w scans'
_diffrn_radiation_type MoK\a
_diffrn_radiation_wavelength 0.71073
_diffrn_reflns_av_R_equivalents 0.0328
_diffrn_reflns_limit_h_max 25
_diffrn_reflns_limit_h_min -21
_diffrn_reflns_limit_k_max 12
_diffrn_reflns_limit_k_min -12
_diffrn_reflns_limit_l_max 18
_diffrn_reflns_limit_l_min -17
_diffrn_reflns_number 22917
_diffrn_reflns_theta_full 25.242
_diffrn_reflns_theta_max 32.819
_diffrn_reflns_theta_min 3.111
_exptl_absorpt_coefficient_mu 0.238
_exptl_absorpt_correction_T_max 1.00000
_exptl_absorpt_correction_T_min 0.78668
_exptl_absorpt_correction_type multi-scan
_exptl_absorpt_process_details
;
(CrysAlis PRO and CrysAlis RED; Agilent, 2012)
;
_exptl_crystal_colour 'light yellow'
_exptl_crystal_density_diffrn 1.380
_exptl_crystal_description irregular
_exptl_crystal_F_000 792
_exptl_crystal_size_max 0.48
_exptl_crystal_size_mid 0.26
_exptl_crystal_size_min 0.18
_refine_diff_density_max 0.295
_refine_diff_density_min -0.315
_refine_ls_extinction_method none
_refine_ls_goodness_of_fit_ref 1.035
_refine_ls_hydrogen_treatment constr
_refine_ls_matrix_type full
_refine_ls_number_parameters 235
_refine_ls_number_reflns 6302
_refine_ls_number_restraints 0
_refine_ls_restrained_S_all 1.035
_refine_ls_R_factor_all 0.0754
_refine_ls_R_factor_gt 0.0475
_refine_ls_shift/su_max 0.001
_refine_ls_shift/su_mean 0.000
_refine_ls_structure_factor_coef Fsqd
_refine_ls_weighting_details 'w=1/[\s^2^(Fo^2^)+(0.0455P)^2^+0.5274P] where P=(Fo^2^+2Fc^2^)/3'
_refine_ls_weighting_scheme calc
_refine_ls_wR_factor_gt 0.1046
_refine_ls_wR_factor_ref 0.1195
_reflns_number_gt 4472
_reflns_number_total 6302
_reflns_threshold_expression I>2\s(I)
_cod_data_source_file lh5687sup1.cif
_cod_data_source_block I
_cod_database_code 2239375
_cod_database_fobs_code 2239375
_shelx_space_group_comment
;
The symmetry employed for this shelxl refinement is uniquely defined
by the following loop, which should always be used as a source of
symmetry information in preference to the above space-group names.
They are only intended as comments.
;

loop_
_space_group_symop_operation_xyz
'x, y, z'
'-x, y+1/2, -z+1/2'
'-x, -y, -z'
'x, -y-1/2, z-1/2'

loop_
_atom_site_type_symbol
_atom_site_label
_atom_site_fract_x
_atom_site_fract_y
_atom_site_fract_z
_atom_site_U_iso_or_equiv
_atom_site_adp_type
_atom_site_calc_flag
_atom_site_occupancy
O O1A 0.46343(6) 0.65641(14) 0.06488(9) 0.0439(3) Uani d 1
O O2A 0.55838(7) 0.84302(13) 0.03707(9) 0.0452(3) Uani d 1
N N1A 0.79257(6) 0.70236(13) 0.30762(9) 0.0280(2) Uani d 1
N N2A 0.95243(6) 0.60800(13) 0.27472(10) 0.0298(2) Uani d 1
H H2AA 0.9590 0.5293 0.3218 0.036 Uiso d 1
H H2AB 0.9978 0.6209 0.2395 0.036 Uiso d 1
C C1A 0.71612(8) 0.69075(19) 0.35969(12) 0.0360(3) Uani d 1
H H1AA 0.7072 0.7843 0.4014 0.043 Uiso calc 1
H H1AB 0.7170 0.6033 0.4090 0.043 Uiso calc 1
C C2A 0.64927(8) 0.66996(16) 0.27979(11) 0.0301(3) Uani d 1
C C3A 0.64318(8) 0.77080(16) 0.19132(11) 0.0321(3) Uani d 1
H H3A 0.6810 0.8466 0.1789 0.039 Uiso calc 1
C C4A 0.57955(8) 0.75298(16) 0.12438(11) 0.0304(3) Uani d 1
C C5A 0.49379(11) 0.7623(2) -0.01222(14) 0.0474(4) Uani d 1
H H5AA 0.4533 0.8355 -0.0346 0.057 Uiso calc 1
H H5AB 0.5113 0.7063 -0.0753 0.057 Uiso calc 1
C C6A 0.52267(8) 0.64112(17) 0.14120(11) 0.0312(3) Uani d 1
C C7A 0.52767(9) 0.54095(18) 0.22546(12) 0.0373(3) Uani d 1
H H7A 0.4895 0.4654 0.2367 0.045 Uiso calc 1
C C8A 0.59275(9) 0.55669(18) 0.29434(12) 0.0352(3) Uani d 1
H H8A 0.5983 0.4885 0.3521 0.042 Uiso calc 1
C C9A 0.85456(8) 0.73757(16) 0.38737(11) 0.0305(3) Uani d 1
H H9AA 0.8570 0.6553 0.4408 0.037 Uiso calc 1
H H9AB 0.8422 0.8340 0.4239 0.037 Uiso calc 1
C C10A 0.93326(8) 0.75244(15) 0.33388(12) 0.0313(3) Uani d 1
H H10A 0.9320 0.8395 0.2842 0.038 Uiso calc 1
H H10B 0.9738 0.7727 0.3880 0.038 Uiso calc 1
C C11A 0.88861(8) 0.56853(18) 0.19658(12) 0.0349(3) Uani d 1
H H11A 0.9003 0.4701 0.1621 0.042 Uiso calc 1
H H11B 0.8854 0.6479 0.1412 0.042 Uiso calc 1
C C12A 0.81076(8) 0.55708(16) 0.25287(12) 0.0316(3) Uani d 1
H H12A 0.7695 0.5336 0.2005 0.038 Uiso calc 1
H H12B 0.8129 0.4730 0.3049 0.038 Uiso calc 1
Cl Cl1B 0.33436(2) 0.68123(5) 0.27279(3) 0.04524(12) Uani d 1
O O1B 0.02434(6) 0.65334(11) 0.59960(8) 0.0335(2) Uani d 1
O O2B 0.07906(6) 0.87721(13) 0.65085(9) 0.0411(3) Uani d 1
C C1B 0.14214(7) 0.73384(14) 0.51518(10) 0.0255(2) Uani d 1
C C2B 0.21013(8) 0.82354(16) 0.52310(12) 0.0308(3) Uani d 1
H H2B 0.2152 0.8966 0.5780 0.037 Uiso calc 1
C C3B 0.27034(8) 0.80532(16) 0.45013(12) 0.0339(3) Uani d 1
H H3B 0.3161 0.8642 0.4562 0.041 Uiso calc 1
C C4B 0.26105(8) 0.69800(16) 0.36822(11) 0.0310(3) Uani d 1
C C5B 0.19465(8) 0.60586(16) 0.35906(11) 0.0311(3) Uani d 1
H H5B 0.1897 0.5333 0.3038 0.037 Uiso calc 1
C C6B 0.13543(8) 0.62363(15) 0.43395(11) 0.0284(3) Uani d 1
H H6B 0.0909 0.5610 0.4296 0.034 Uiso calc 1
C C7B 0.07682(8) 0.75601(15) 0.59450(11) 0.0275(3) Uani d 1

loop_
_atom_site_aniso_label
_atom_site_aniso_U_11
_atom_site_aniso_U_22
_atom_site_aniso_U_33
_atom_site_aniso_U_12
_atom_site_aniso_U_13
_atom_site_aniso_U_23
O1A 0.0290(5) 0.0598(7) 0.0426(6) -0.0056(5) -0.0065(4) 0.0000(5)
O2A 0.0446(6) 0.0445(6) 0.0461(6) -0.0058(5) -0.0140(5) 0.0112(5)
N1A 0.0247(5) 0.0295(5) 0.0297(6) 0.0009(4) -0.0029(4) -0.0040(4)
N2A 0.0248(5) 0.0248(5) 0.0398(6) 0.0004(4) -0.0013(4) 0.0035(5)
C1A 0.0289(7) 0.0482(9) 0.0310(7) 0.0017(6) 0.0001(5) -0.0022(6)
C2A 0.0243(6) 0.0350(7) 0.0311(6) 0.0031(5) 0.0028(5) -0.0031(5)
C3A 0.0278(6) 0.0295(7) 0.0391(7) -0.0028(5) 0.0005(5) -0.0004(5)
C4A 0.0292(6) 0.0292(6) 0.0328(7) 0.0029(5) 0.0012(5) -0.0007(5)
C5A 0.0497(10) 0.0517(10) 0.0403(8) -0.0057(8) -0.0118(7) -0.0001(7)
C6A 0.0226(6) 0.0374(7) 0.0337(7) 0.0002(5) 0.0022(5) -0.0067(6)
C7A 0.0312(7) 0.0422(8) 0.0387(8) -0.0097(6) 0.0072(6) -0.0005(6)
C8A 0.0341(7) 0.0399(8) 0.0317(7) -0.0015(6) 0.0058(5) 0.0035(6)
C9A 0.0309(7) 0.0293(6) 0.0310(6) 0.0010(5) -0.0055(5) -0.0025(5)
C10A 0.0287(6) 0.0239(6) 0.0411(7) -0.0019(5) -0.0072(5) -0.0013(5)
C11A 0.0304(7) 0.0355(7) 0.0385(7) 0.0033(5) -0.0030(6) -0.0084(6)
C12A 0.0276(6) 0.0276(6) 0.0393(7) -0.0002(5) -0.0049(5) -0.0056(5)
Cl1B 0.0359(2) 0.0490(2) 0.0512(2) -0.00034(16) 0.01216(16) 0.00508(18)
O1B 0.0296(5) 0.0288(5) 0.0421(6) -0.0036(4) 0.0024(4) 0.0014(4)
O2B 0.0365(6) 0.0362(5) 0.0509(6) -0.0063(4) 0.0073(5) -0.0127(5)
C1B 0.0249(6) 0.0224(6) 0.0289(6) 0.0012(4) -0.0045(5) 0.0052(5)
C2B 0.0282(6) 0.0271(6) 0.0369(7) -0.0019(5) -0.0059(5) -0.0003(5)
C3B 0.0250(6) 0.0303(7) 0.0463(8) -0.0035(5) -0.0036(5) 0.0042(6)
C4B 0.0248(6) 0.0321(7) 0.0362(7) 0.0033(5) 0.0005(5) 0.0084(5)
C5B 0.0299(6) 0.0313(7) 0.0322(7) 0.0020(5) -0.0043(5) -0.0003(5)
C6B 0.0240(6) 0.0281(6) 0.0330(7) -0.0018(5) -0.0052(5) 0.0030(5)
C7B 0.0261(6) 0.0253(6) 0.0309(6) 0.0024(5) -0.0046(5) 0.0031(5)

loop_
_atom_type_symbol
_atom_type_description
_atom_type_scat_dispersion_real
_atom_type_scat_dispersion_imag
_atom_type_scat_source
C C 0.0033 0.0016 'International Tables Vol C Tables 4.2.6.8 and 6.1.1.4'
H H 0.0000 0.0000 'International Tables Vol C Tables 4.2.6.8 and 6.1.1.4'
Cl Cl 0.1484 0.1585 'International Tables Vol C Tables 4.2.6.8 and 6.1.1.4'
N N 0.0061 0.0033 'International Tables Vol C Tables 4.2.6.8 and 6.1.1.4'
O O 0.0106 0.0060 'International Tables Vol C Tables 4.2.6.8 and 6.1.1.4'

loop_
_geom_angle_atom_site_label_1
_geom_angle_atom_site_label_2
_geom_angle_atom_site_label_3
_geom_angle
C6A O1A C5A 104.75(11)
C4A O2A C5A 104.70(12)
C1A N1A C9A 110.44(11)
C12A N1A C1A 110.11(11)
C12A N1A C9A 109.66(10)
H2AA N2A H2AB 108.1
C10A N2A H2AA 109.5
C10A N2A H2AB 109.5
C10A N2A C11A 110.60(10)
C11A N2A H2AA 109.5
C11A N2A H2AB 109.5
N1A C1A H1AA 109.1
N1A C1A H1AB 109.1
N1A C1A C2A 112.49(11)
H1AA C1A H1AB 107.8
C2A C1A H1AA 109.1
C2A C1A H1AB 109.1
C3A C2A C1A 119.20(13)
C8A C2A C1A 121.06(13)
C8A C2A C3A 119.71(13)
C2A C3A H3A 121.4
C4A C3A C2A 117.16(13)
C4A C3A H3A 121.4
O2A C4A C6A 109.64(12)
C3A C4A O2A 127.79(13)
C3A C4A C6A 122.46(13)
O1A C5A O2A 107.89(12)
O1A C5A H5AA 110.1
O1A C5A H5AB 110.1
O2A C5A H5AA 110.1
O2A C5A H5AB 110.1
H5AA C5A H5AB 108.4
O1A C6A C4A 109.57(13)
C7A C6A O1A 128.82(13)
C7A C6A C4A 121.54(13)
C6A C7A H7A 121.6
C6A C7A C8A 116.78(13)
C8A C7A H7A 121.6
C2A C8A C7A 122.33(14)
C2A C8A H8A 118.8
C7A C8A H8A 118.8
N1A C9A H9AA 109.5
N1A C9A H9AB 109.5
N1A C9A C10A 110.67(11)
H9AA C9A H9AB 108.1
C10A C9A H9AA 109.5
C10A C9A H9AB 109.5
N2A C10A C9A 110.53(11)
N2A C10A H10A 109.5
N2A C10A H10B 109.5
C9A C10A H10A 109.5
C9A C10A H10B 109.5
H10A C10A H10B 108.1
N2A C11A H11A 109.6
N2A C11A H11B 109.6
N2A C11A C12A 110.45(12)
H11A C11A H11B 108.1
C12A C11A H11A 109.6
C12A C11A H11B 109.6
N1A C12A C11A 110.74(11)
N1A C12A H12A 109.5
N1A C12A H12B 109.5
C11A C12A H12A 109.5
C11A C12A H12B 109.5
H12A C12A H12B 108.1
C2B C1B C7B 120.21(12)
C6B C1B C2B 119.24(12)
C6B C1B C7B 120.56(11)
C1B C2B H2B 119.6
C3B C2B C1B 120.80(13)
C3B C2B H2B 119.6
C2B C3B H3B 120.7
C4B C3B C2B 118.69(13)
C4B C3B H3B 120.7
C3B C4B Cl1B 118.85(11)
C3B C4B C5B 121.83(13)
C5B C4B Cl1B 119.31(11)
C4B C5B H5B 120.6
C4B C5B C6B 118.77(13)
C6B C5B H5B 120.6
C1B C6B C5B 120.64(12)
C1B C6B H6B 119.7
C5B C6B H6B 119.7
O1B C7B C1B 118.33(12)
O2B C7B O1B 124.75(13)
O2B C7B C1B 116.92(12)

loop_
_geom_bond_atom_site_label_1
_geom_bond_atom_site_label_2
_geom_bond_distance
O1A C5A 1.424(2)
O1A C6A 1.3777(17)
O2A C4A 1.3753(17)
O2A C5A 1.4281(19)
N1A C1A 1.4640(17)
N1A C9A 1.4658(16)
N1A C12A 1.4578(17)
N2A H2AA 0.9000
N2A H2AB 0.9000
N2A C10A 1.4818(17)
N2A C11A 1.4829(18)
C1A H1AA 0.9700
C1A H1AB 0.9700
C1A C2A 1.5069(19)
C2A C3A 1.4019(19)
C2A C8A 1.382(2)
C3A H3A 0.9300
C3A C4A 1.3619(19)
C4A C6A 1.3820(19)
C5A H5AA 0.9700
C5A H5AB 0.9700
C6A C7A 1.357(2)
C7A H7A 0.9300
C7A C8A 1.394(2)
C8A H8A 0.9300
C9A H9AA 0.9700
C9A H9AB 0.9700
C9A C10A 1.508(2)
C10A H10A 0.9700
C10A H10B 0.9700
C11A H11A 0.9700
C11A H11B 0.9700
C11A C12A 1.510(2)
C12A H12A 0.9700
C12A H12B 0.9700
Cl1B C4B 1.7391(14)
O1B C7B 1.2573(16)
O2B C7B 1.2554(16)
C1B C2B 1.3916(18)
C1B C6B 1.3873(18)
C1B C7B 1.5079(18)
C2B H2B 0.9300
C2B C3B 1.386(2)
C3B H3B 0.9300
C3B C4B 1.380(2)
C4B C5B 1.382(2)
C5B H5B 0.9300
C5B C6B 1.3896(19)
C6B H6B 0.9300

loop_
_geom_hbond_atom_site_label_D
_geom_hbond_atom_site_label_H
_geom_hbond_atom_site_label_A
_geom_hbond_site_symmetry_A
_geom_hbond_distance_DH
_geom_hbond_distance_HA
_geom_hbond_distance_DA
_geom_hbond_angle_DHA
N2A H2AA O1B 3_666 0.90 1.87 2.7606(15) 170.9
N2A H2AB O2B 4_675 0.90 1.78 2.6684(16) 168.9
C10A H10A O2B 3_676 0.97 2.57 3.1974(17) 122.2

loop_
_geom_torsion_atom_site_label_1
_geom_torsion_atom_site_label_2
_geom_torsion_atom_site_label_3
_geom_torsion_atom_site_label_4
_geom_torsion
O1A C6A C7A C8A -176.43(14)
O2A C4A C6A O1A 0.07(16)
O2A C4A C6A C7A -177.15(13)
N1A C1A C2A C3A -49.87(18)
N1A C1A C2A C8A 132.26(14)
N1A C9A C10A N2A -57.53(14)
N2A C11A C12A N1A 57.83(15)
C1A N1A C9A C10A -179.02(11)
C1A N1A C12A C11A 178.69(11)
C1A C2A C3A C4A -176.59(13)
C1A C2A C8A C7A 175.95(13)
C2A C3A C4A O2A 175.68(13)
C2A C3A C4A C6A 0.0(2)
C3A C2A C8A C7A -1.9(2)
C3A C4A C6A O1A 176.46(13)
C3A C4A C6A C7A -0.8(2)
C4A O2A C5A O1A 18.16(18)
C4A C6A C7A C8A 0.2(2)
C5A O1A C6A C4A 11.18(16)
C5A O1A C6A C7A -171.86(16)
C5A O2A C4A C3A 172.60(15)
C5A O2A C4A C6A -11.25(16)
C6A O1A C5A O2A -18.11(17)
C6A C7A C8A C2A 1.1(2)
C8A C2A C3A C4A 1.3(2)
C9A N1A C1A C2A 174.49(12)
C9A N1A C12A C11A -59.59(14)
C10A N2A C11A C12A -55.32(15)
C11A N2A C10A C9A 55.29(14)
C12A N1A C1A C2A -64.26(15)
C12A N1A C9A C10A 59.46(14)
Cl1B C4B C5B C6B -178.09(10)
C1B C2B C3B C4B 1.0(2)
C2B C1B C6B C5B -2.03(19)
C2B C1B C7B O1B -165.32(12)
C2B C1B C7B O2B 14.80(18)
C2B C3B C4B Cl1B 177.00(10)
C2B C3B C4B C5B -1.9(2)
C3B C4B C5B C6B 0.8(2)
C4B C5B C6B C1B 1.22(19)
C6B C1B C2B C3B 0.89(19)
C6B C1B C7B O1B 14.36(18)
C6B C1B C7B O2B -165.52(12)
C7B C1B C2B C3B -179.42(12)
C7B C1B C6B C5B 178.29(11)
